data_4081637
loop_
_publ_author_name
'Liu, Bo'
'Chen, Congyan'
'Zhang, Yuejiao'
'Liu, Xiaolong'
'Chen, Wanzhi'

_publ_section_title
;
 Dinuclear Copper(I) Complexes of Phenanthrolinyl-Functionalized NHC
 Ligands
;
_journal_issue 19
_journal_name_full Organometallics
_journal_page_first 5451
_journal_paper_doi 10.1021/om400738c
_journal_volume 32
_journal_year 2013
_chemical_formula_sum 'C42 H42 Cu2 F12 N10 P2'
_chemical_formula_weight 1103.88
_chemical_name_systematic
; 
 ? 
;
_space_group_IT_number 14
_symmetry_cell_setting monoclinic
_symmetry_space_group_name_Hall '-P 2yn'
_symmetry_space_group_name_H-M 'P 1 21/n 1'
_atom_sites_solution_hydrogens geom
_atom_sites_solution_primary direct
_atom_sites_solution_secondary difmap
_audit_creation_method SHELXL-97
_cell_angle_alpha 90.00
_cell_angle_beta 91.020(2)
_cell_angle_gamma 90.00
_cell_formula_units_Z 4
_cell_length_a 15.0889(4)
_cell_length_b 15.2534(3)
_cell_length_c 20.5155(5)
_cell_measurement_reflns_used 14007
_cell_measurement_temperature 293(2)
_cell_measurement_theta_max 29.4813
_cell_measurement_theta_min 2.9732
_cell_volume 4721.04(19)
_computing_structure_refinement 'SHELXL-97 (Sheldrick, 1997)'
_computing_structure_solution 'SHELXS-97 (Sheldrick, 1990)'
_diffrn_ambient_temperature 293(2)
_diffrn_measured_fraction_theta_full 0.998
_diffrn_measured_fraction_theta_max 0.998
_diffrn_radiation_monochromator graphite
_diffrn_radiation_source 'fine-focus sealed tube'
_diffrn_radiation_type MoK\a
_diffrn_radiation_wavelength 0.71073
_diffrn_reflns_av_R_equivalents 0.0369
_diffrn_reflns_av_sigmaI/netI 0.0230
_diffrn_reflns_limit_h_max 17
_diffrn_reflns_limit_h_min -17
_diffrn_reflns_limit_k_max 18
_diffrn_reflns_limit_k_min -18
_diffrn_reflns_limit_l_max 24
_diffrn_reflns_limit_l_min -24
_diffrn_reflns_number 50905
_diffrn_reflns_theta_full 25.01
_diffrn_reflns_theta_max 25.01
_diffrn_reflns_theta_min 2.99
_exptl_absorpt_coefficient_mu 1.059
_exptl_absorpt_correction_T_max 0.7280
_exptl_absorpt_correction_T_min 0.6890
_exptl_absorpt_correction_type multi-scan
_exptl_absorpt_process_details sadabs
_exptl_crystal_colour red
_exptl_crystal_density_diffrn 1.553
_exptl_crystal_density_method 'not measured'
_exptl_crystal_description block
_exptl_crystal_F_000 2240
_exptl_crystal_size_max 0.38
_exptl_crystal_size_mid 0.36
_exptl_crystal_size_min 0.32
_refine_diff_density_max 1.089
_refine_diff_density_min -1.086
_refine_diff_density_rms 0.106
_refine_ls_extinction_method none
_refine_ls_goodness_of_fit_ref 1.038
_refine_ls_hydrogen_treatment constr
_refine_ls_matrix_type full
_refine_ls_number_parameters 621
_refine_ls_number_reflns 8314
_refine_ls_number_restraints 819
_refine_ls_restrained_S_all 1.076
_refine_ls_R_factor_all 0.1054
_refine_ls_R_factor_gt 0.0853
_refine_ls_shift/su_max 0.014
_refine_ls_shift/su_mean 0.000
_refine_ls_structure_factor_coef Fsqd
_refine_ls_weighting_details 'calc w=1/[\s^2^(Fo^2^)+(0.1252P)^2^+20.6165P] where P=(Fo^2^+2Fc^2^)/3'
_refine_ls_weighting_scheme calc
_refine_ls_wR_factor_gt 0.2250
_refine_ls_wR_factor_ref 0.2514
_reflns_number_gt 6540
_reflns_number_total 8314
_reflns_threshold_expression >2sigma(I)
_cod_data_source_file om400738c_si_002.cif
_cod_data_source_block 5
_cod_depositor_comments
;
The following automatic conversions were performed:

'_symmetry_cell_setting' value 'Monoclinic' changed to 'monoclinic'
according to /home/saulius/struct/CIF-dictionaries/cif_core.dic
dictionary named 'cif_core.dic' version 2.4.2 from 2011-04-26.

Automatic conversion script
Id: cif_fix_values 1891 2012-01-12 08:04:46Z andrius 
;
_cod_original_sg_symbol_H-M 'P2(1)/n  '
_cod_database_code 4081637

loop_
_symmetry_equiv_pos_as_xyz
'x, y, z'
'-x+1/2, y+1/2, -z+1/2'
'-x, -y, -z'
'x-1/2, -y-1/2, z-1/2'

loop_
_atom_site_label
_atom_site_type_symbol
_atom_site_fract_x
_atom_site_fract_y
_atom_site_fract_z
_atom_site_U_iso_or_equiv
_atom_site_adp_type
_atom_site_occupancy
_atom_site_symmetry_multiplicity
_atom_site_calc_flag
_atom_site_refinement_flags
C41 C 0.1599(15) 0.1784(13) 0.9605(9) 0.149(4) Uani 1 1 d U
N9 N 0.0617(8) 0.0558(11) 0.7690(6) 0.137(4) Uani 1 1 d .
C42 C 0.2490(13) 0.2114(12) 0.9690(9) 0.159(5) Uani 1 1 d U
H42A H 0.2606 0.2227 1.0143 0.239 Uiso 1 1 calc R
H42B H 0.2551 0.2649 0.9447 0.239 Uiso 1 1 calc R
H42C H 0.2904 0.1688 0.9534 0.239 Uiso 1 1 calc R
N10 N 0.0883(15) 0.1511(18) 0.9580(13) 0.277(13) Uani 1 1 d .
Cu1 Cu 0.71506(5) 0.29627(5) 1.03483(4) 0.0495(3) Uani 1 1 d U
Cu2 Cu 0.83307(5) 0.26330(5) 0.93904(4) 0.0507(3) Uani 1 1 d U
P1 P 0.81177(16) 0.25679(16) 0.69336(11) 0.0714(6) Uani 1 1 d .
N7 N 0.9157(3) 0.2726(4) 1.0207(3) 0.0461(12) Uani 1 1 d .
N1 N 0.6871(3) 0.4186(3) 1.0662(3) 0.0473(12) Uani 1 1 d U
N8 N 0.9110(4) 0.3645(4) 0.9096(3) 0.0560(14) Uani 1 1 d .
N2 N 0.6561(3) 0.3483(4) 0.9486(3) 0.0524(13) Uani 1 1 d .
C32 C 0.7577(5) 0.1912(5) 1.0735(4) 0.0677(11) Uani 1 1 d U
C31 C 0.9172(5) 0.2266(5) 1.0753(4) 0.0639(10) Uani 1 1 d U
C4 C 0.6233(5) 0.5572(5) 1.0327(4) 0.0681(11) Uani 1 1 d U
N6 N 0.8445(4) 0.1708(4) 1.0871(3) 0.0552(14) Uani 1 1 d .
C12 C 0.6391(5) 0.3107(6) 0.8907(4) 0.0711(11) Uani 1 1 d U
C28 C 0.9845(5) 0.3284(5) 1.0090(4) 0.0640(10) Uani 1 1 d U
C24 C 0.9814(5) 0.3777(5) 0.9497(4) 0.0649(10) Uani 1 1 d U
C9 C 0.6330(5) 0.4331(6) 0.9572(4) 0.0666(10) Uani 1 1 d U
N3 N 0.6638(4) 0.2246(5) 0.8818(3) 0.076(2) Uani 1 1 d .
C1 C 0.6992(5) 0.4509(5) 1.1256(4) 0.0670(12) Uani 1 1 d U
H1 H 0.7244 0.4153 1.1578 0.080 Uiso 1 1 calc R
C23 C 1.0498(5) 0.4362(5) 0.9356(4) 0.0679(11) Uani 1 1 d U
C13 C 0.7452(6) 0.1923(6) 0.8992(4) 0.0733(12) Uani 1 1 d U
F4 F 0.8513(5) 0.3527(4) 0.7011(3) 0.1107(19) Uani 1 1 d .
N5 N 0.7127(4) 0.1218(4) 1.0962(3) 0.0631(16) Uani 1 1 d .
C33 C 0.8516(6) 0.0907(6) 1.1188(4) 0.0723(13) Uani 1 1 d U
H33 H 0.9035 0.0634 1.1330 0.087 Uiso 1 1 calc R
C27 C 1.0567(5) 0.3367(6) 1.0525(4) 0.0665(11) Uani 1 1 d U
C8 C 0.5914(5) 0.4833(6) 0.9079(4) 0.0705(11) Uani 1 1 d U
C34 C 0.7702(6) 0.0612(6) 1.1247(4) 0.0770(13) Uani 1 1 d U
H34 H 0.7540 0.0090 1.1445 0.092 Uiso 1 1 calc R
C22 C 1.0427(5) 0.4828(6) 0.8775(4) 0.0712(11) Uani 1 1 d U
H22 H 1.0860 0.5234 0.8667 0.085 Uiso 1 1 calc R
N4 N 0.7430(5) 0.1080(5) 0.8785(4) 0.079(2) Uani 1 1 d .
C29 C 1.0562(5) 0.2867(6) 1.1090(4) 0.0691(11) Uani 1 1 d U
H29 H 1.1026 0.2917 1.1393 0.083 Uiso 1 1 calc R
C30 C 0.9883(5) 0.2306(6) 1.1203(4) 0.0685(11) Uani 1 1 d U
H30 H 0.9889 0.1953 1.1573 0.082 Uiso 1 1 calc R
F5 F 0.7730(6) 0.1629(5) 0.6840(5) 0.147(3) Uani 1 1 d .
C25 C 1.1224(5) 0.4441(6) 0.9822(4) 0.0708(11) Uani 1 1 d U
H25 H 1.1684 0.4827 0.9734 0.085 Uiso 1 1 calc R
C7 C 0.5681(5) 0.5717(6) 0.9227(4) 0.0732(11) Uani 1 1 d U
H7 H 0.5413 0.6058 0.8903 0.088 Uiso 1 1 calc R
F3 F 0.7192(5) 0.2953(6) 0.7003(7) 0.197(5) Uani 1 1 d .
C2 C 0.6755(5) 0.5369(6) 1.1417(5) 0.0722(13) Uani 1 1 d U
H2 H 0.6853 0.5584 1.1836 0.087 Uiso 1 1 calc R
C20 C 0.9085(5) 0.4096(6) 0.8545(4) 0.0696(12) Uani 1 1 d U
H20 H 0.8608 0.4009 0.8259 0.084 Uiso 1 1 calc R
C21 C 0.9733(6) 0.4690(6) 0.8371(4) 0.0734(13) Uani 1 1 d U
H21 H 0.9687 0.4991 0.7978 0.088 Uiso 1 1 calc R
C11 C 0.5975(5) 0.3578(6) 0.8385(5) 0.0758(12) Uani 1 1 d U
H11 H 0.5868 0.3307 0.7985 0.091 Uiso 1 1 calc R
C26 C 1.1256(5) 0.3984(6) 1.0365(4) 0.0706(11) Uani 1 1 d U
H26 H 1.1732 0.4061 1.0653 0.085 Uiso 1 1 calc R
C3 C 0.6382(5) 0.5881(6) 1.0949(4) 0.0720(11) Uani 1 1 d U
H3 H 0.6222 0.6453 1.1050 0.086 Uiso 1 1 calc R
F1 F 0.8252(10) 0.2436(6) 0.7674(4) 0.193(5) Uani 1 1 d .
C6 C 0.5827(5) 0.6061(6) 0.9790(4) 0.0727(11) Uani 1 1 d U
H6 H 0.5668 0.6643 0.9857 0.087 Uiso 1 1 calc R
C16 C 0.8152(6) 0.0428(7) 0.8839(5) 0.0835(15) Uani 1 1 d U
C10 C 0.5747(5) 0.4389(6) 0.8475(4) 0.0746(11) Uani 1 1 d U
H10 H 0.5466 0.4691 0.8136 0.090 Uiso 1 1 calc R
F2 F 0.9053(6) 0.2183(7) 0.6858(6) 0.187(5) Uani 1 1 d .
C35 C 0.6137(6) 0.1131(6) 1.0984(5) 0.0795(14) Uani 1 1 d U
C15 C 0.6622(6) 0.0883(7) 0.8504(5) 0.0844(14) Uani 1 1 d U
H15 H 0.6451 0.0338 0.8342 0.101 Uiso 1 1 calc R
F6 F 0.8054(11) 0.2686(6) 0.6204(4) 0.213(6) Uani 1 1 d .
C18 C 0.8335(7) 0.0074(7) 0.8157(5) 0.093(2) Uani 1 1 d U
H18A H 0.7797 -0.0161 0.7969 0.140 Uiso 1 1 calc R
H18B H 0.8774 -0.0380 0.8186 0.140 Uiso 1 1 calc R
H18C H 0.8547 0.0541 0.7887 0.140 Uiso 1 1 calc R
C14 C 0.6138(6) 0.1582(7) 0.8502(5) 0.0806(13) Uani 1 1 d U
H14 H 0.5568 0.1637 0.8327 0.097 Uiso 1 1 calc R
C19 C 0.8978(7) 0.0811(7) 0.9146(5) 0.097(2) Uani 1 1 d U
H19A H 0.9199 0.1269 0.8873 0.146 Uiso 1 1 calc R
H19B H 0.9419 0.0361 0.9194 0.146 Uiso 1 1 calc R
H19C H 0.8843 0.1047 0.9567 0.146 Uiso 1 1 calc R
C17 C 0.7838(8) -0.0324(7) 0.9278(6) 0.104(2) Uani 1 1 d U
H17A H 0.7750 -0.0107 0.9711 0.156 Uiso 1 1 calc R
H17B H 0.8277 -0.0779 0.9289 0.156 Uiso 1 1 calc R
H17C H 0.7290 -0.0556 0.9107 0.156 Uiso 1 1 calc R
P2 P 0.85243(15) 0.30726(16) 0.27598(11) 0.0703(6) Uani 1 1 d .
F8 F 0.9147(5) 0.2255(4) 0.2679(3) 0.113(2) Uani 1 1 d .
F7 F 0.8206(7) 0.2971(6) 0.2044(4) 0.170(4) Uani 1 1 d .
C5 C 0.6486(5) 0.4701(5) 1.0202(4) 0.0656(10) Uani 1 1 d U
F10 F 0.7868(5) 0.3869(5) 0.2843(4) 0.132(3) Uani 1 1 d .
F11 F 0.8883(5) 0.3160(6) 0.3484(3) 0.128(2) Uani 1 1 d .
F12 F 0.9281(5) 0.3689(6) 0.2544(4) 0.149(3) Uani 1 1 d .
C38 C 0.5671(7) 0.1809(8) 1.0658(6) 0.108(2) Uani 1 1 d U
H38A H 0.5779 0.2355 1.0878 0.163 Uiso 1 1 calc R
H38B H 0.5047 0.1683 1.0657 0.163 Uiso 1 1 calc R
H38C H 0.5869 0.1850 1.0217 0.163 Uiso 1 1 calc R
C37 C 0.5901(8) 0.0966(8) 1.1691(6) 0.108(2) Uani 1 1 d U
H37A H 0.6023 0.1483 1.1943 0.162 Uiso 1 1 calc R
H37B H 0.6249 0.0487 1.1859 0.162 Uiso 1 1 calc R
H37C H 0.5283 0.0823 1.1716 0.162 Uiso 1 1 calc R
C36 C 0.5928(8) 0.0225(8) 1.0713(6) 0.111(2) Uani 1 1 d U
H36A H 0.5455 -0.0032 1.0954 0.167 Uiso 1 1 calc R
H36B H 0.6445 -0.0139 1.0750 0.167 Uiso 1 1 calc R
H36C H 0.5751 0.0274 1.0262 0.167 Uiso 1 1 calc R
F13 F 0.7794(5) 0.2431(5) 0.3040(5) 0.153(3) Uani 1 1 d .
C39 C 0.0642(9) 0.1270(12) 0.7820(7) 0.114(4) Uani 1 1 d U
C40 C 0.0649(10) 0.2174(10) 0.8019(8) 0.137(4) Uani 1 1 d U
H40A H 0.0203 0.2490 0.7775 0.206 Uiso 1 1 calc R
H40B H 0.1220 0.2423 0.7937 0.206 Uiso 1 1 calc R
H40C H 0.0528 0.2211 0.8475 0.206 Uiso 1 1 calc R

loop_
_atom_site_aniso_label
_atom_site_aniso_U_11
_atom_site_aniso_U_22
_atom_site_aniso_U_33
_atom_site_aniso_U_23
_atom_site_aniso_U_13
_atom_site_aniso_U_12
C41 0.150(9) 0.154(9) 0.145(8) -0.008(7) 0.006(8) 0.012(8)
N9 0.106(8) 0.182(13) 0.124(9) -0.029(9) -0.010(6) 0.025(9)
C42 0.163(10) 0.163(11) 0.153(10) -0.001(9) 0.024(10) -0.002(10)
N10 0.164(16) 0.33(3) 0.34(3) -0.11(2) -0.080(19) 0.024(19)
Cu1 0.0425(4) 0.0429(4) 0.0631(5) 0.0086(3) 0.0021(3) 0.0025(3)
Cu2 0.0429(5) 0.0494(5) 0.0596(5) -0.0107(4) -0.0027(3) -0.0087(3)
P1 0.0709(13) 0.0758(14) 0.0672(13) -0.0107(10) -0.0079(10) 0.0107(11)
N7 0.039(3) 0.050(3) 0.049(3) -0.003(2) 0.000(2) 0.000(2)
N1 0.044(3) 0.044(3) 0.054(3) 0.006(2) 0.003(2) 0.002(2)
N8 0.062(3) 0.054(3) 0.053(3) -0.004(3) 0.000(3) -0.015(3)
N2 0.035(3) 0.074(4) 0.048(3) 0.007(3) 0.002(2) -0.004(3)
C32 0.059(2) 0.066(2) 0.079(2) 0.007(2) 0.008(2) 0.005(2)
C31 0.052(2) 0.066(2) 0.074(2) -0.0008(19) 0.0042(18) 0.0042(18)
C4 0.056(2) 0.067(2) 0.082(2) 0.017(2) 0.0104(19) 0.0027(19)
N6 0.057(3) 0.050(3) 0.059(3) 0.012(3) 0.003(3) 0.015(3)
C12 0.055(2) 0.083(2) 0.075(2) 0.004(2) 0.0032(19) -0.0059(19)
C28 0.0504(19) 0.068(2) 0.074(2) -0.0083(18) 0.0050(17) -0.0054(17)
C24 0.0527(19) 0.067(2) 0.075(2) -0.0089(18) 0.0065(18) -0.0080(17)
C9 0.0516(19) 0.072(2) 0.076(2) 0.0174(18) 0.0070(18) -0.0004(18)
N3 0.051(4) 0.109(6) 0.067(4) -0.026(4) 0.001(3) -0.024(4)
C1 0.058(2) 0.067(2) 0.076(2) 0.009(2) 0.008(2) 0.002(2)
C23 0.056(2) 0.070(2) 0.078(2) -0.009(2) 0.0087(19) -0.0113(19)
C13 0.063(2) 0.079(2) 0.078(2) -0.010(2) 0.005(2) -0.014(2)
F4 0.122(5) 0.089(4) 0.121(5) -0.008(3) -0.017(4) -0.018(3)
N5 0.065(4) 0.047(3) 0.078(4) 0.017(3) 0.020(3) 0.005(3)
C33 0.064(2) 0.070(2) 0.084(3) 0.011(2) 0.007(2) 0.010(2)
C27 0.051(2) 0.072(2) 0.077(2) -0.0094(19) 0.0022(19) -0.0029(19)
C8 0.055(2) 0.077(2) 0.079(2) 0.020(2) 0.0057(19) 0.0012(19)
C34 0.069(3) 0.073(3) 0.090(3) 0.014(2) 0.011(2) 0.006(2)
C22 0.061(2) 0.072(2) 0.080(2) -0.005(2) 0.011(2) -0.012(2)
N4 0.071(4) 0.083(5) 0.083(5) -0.037(4) 0.012(3) -0.038(4)
C29 0.053(2) 0.075(2) 0.078(2) -0.008(2) -0.001(2) 0.000(2)
C30 0.056(2) 0.072(2) 0.077(2) -0.002(2) 0.001(2) 0.0054(19)
F5 0.165(7) 0.083(4) 0.192(8) -0.009(5) -0.044(6) -0.019(4)
C25 0.055(2) 0.075(2) 0.082(2) -0.009(2) 0.0061(19) -0.0111(19)
C7 0.060(2) 0.077(2) 0.083(2) 0.022(2) 0.006(2) 0.0033(19)
F3 0.086(5) 0.128(7) 0.377(17) -0.075(8) 0.012(7) 0.013(5)
C2 0.063(2) 0.069(2) 0.084(3) 0.006(2) 0.010(2) 0.002(2)
C20 0.063(2) 0.071(2) 0.076(3) -0.006(2) 0.007(2) -0.013(2)
C21 0.068(2) 0.072(3) 0.080(3) -0.004(2) 0.010(2) -0.013(2)
C11 0.061(2) 0.088(2) 0.078(2) 0.008(2) 0.001(2) -0.003(2)
C26 0.054(2) 0.076(2) 0.081(2) -0.010(2) 0.0020(19) -0.0074(19)
C3 0.060(2) 0.069(2) 0.087(2) 0.011(2) 0.010(2) 0.002(2)
F1 0.335(16) 0.155(8) 0.088(5) 0.003(5) -0.019(7) -0.055(9)
C6 0.060(2) 0.071(2) 0.087(2) 0.018(2) 0.007(2) 0.0037(19)
C16 0.080(3) 0.082(3) 0.088(3) -0.016(3) 0.011(3) -0.012(3)
C10 0.061(2) 0.084(2) 0.079(2) 0.017(2) 0.003(2) 0.000(2)
F2 0.113(6) 0.182(9) 0.264(12) -0.094(8) -0.043(7) 0.060(6)
C35 0.068(3) 0.077(3) 0.093(3) 0.013(3) 0.013(3) -0.001(3)
C15 0.076(3) 0.089(3) 0.088(3) -0.016(3) 0.004(2) -0.017(2)
F6 0.410(19) 0.146(7) 0.079(5) 0.008(5) -0.066(8) -0.021(9)
C18 0.098(4) 0.088(4) 0.094(4) -0.020(4) 0.019(4) -0.008(4)
C14 0.067(3) 0.091(3) 0.083(3) -0.011(2) -0.001(2) -0.015(2)
C19 0.095(4) 0.089(4) 0.107(4) -0.023(4) 0.006(4) 0.002(4)
C17 0.110(4) 0.099(4) 0.104(4) -0.010(4) 0.018(4) -0.010(4)
P2 0.0692(13) 0.0755(14) 0.0660(12) -0.0088(10) -0.0083(10) 0.0081(10)
F8 0.119(5) 0.117(5) 0.102(4) 0.006(4) -0.004(4) 0.054(4)
F7 0.223(9) 0.178(7) 0.105(5) -0.060(5) -0.095(6) 0.121(7)
C5 0.0516(19) 0.068(2) 0.078(2) 0.0159(18) 0.0090(18) 0.0004(18)
F10 0.128(5) 0.109(5) 0.159(6) -0.052(5) -0.012(5) 0.046(4)
F11 0.135(6) 0.179(7) 0.070(3) -0.009(4) -0.008(3) -0.016(5)
F12 0.134(6) 0.145(6) 0.168(7) 0.064(6) 0.018(5) -0.027(5)
C38 0.082(4) 0.110(4) 0.134(5) 0.025(4) 0.008(4) -0.004(4)
C37 0.091(4) 0.113(4) 0.120(5) 0.012(4) 0.021(4) -0.001(4)
C36 0.096(4) 0.107(4) 0.130(5) 0.004(4) 0.002(4) -0.005(4)
F13 0.083(4) 0.133(6) 0.242(10) 0.001(6) 0.003(5) -0.022(4)
C39 0.086(7) 0.134(9) 0.122(8) 0.002(8) -0.004(6) 0.011(7)
C40 0.122(7) 0.144(8) 0.145(8) 0.002(7) -0.001(7) 0.001(7)

loop_
_atom_type_symbol
_atom_type_description
_atom_type_scat_dispersion_real
_atom_type_scat_dispersion_imag
_atom_type_scat_source
C C 0.0033 0.0016 'International Tables Vol C Tables 4.2.6.8 and 6.1.1.4'
H H 0.0000 0.0000 'International Tables Vol C Tables 4.2.6.8 and 6.1.1.4'
N N 0.0061 0.0033 'International Tables Vol C Tables 4.2.6.8 and 6.1.1.4'
F F 0.0171 0.0103 'International Tables Vol C Tables 4.2.6.8 and 6.1.1.4'
P P 0.1023 0.0942 'International Tables Vol C Tables 4.2.6.8 and 6.1.1.4'
Cu Cu 0.3201 1.2651 'International Tables Vol C Tables 4.2.6.8 and 6.1.1.4'

loop_
_geom_angle_atom_site_label_1
_geom_angle_atom_site_label_2
_geom_angle_atom_site_label_3
_geom_angle
N10 C41 C42 176(3)
C32 Cu1 N1 135.9(3)
C32 Cu1 N2 143.1(3)
N1 Cu1 N2 80.4(2)
C32 Cu1 Cu2 85.7(2)
N1 Cu1 Cu2 122.93(15)
N2 Cu1 Cu2 74.74(15)
C13 Cu2 N8 135.3(3)
C13 Cu2 N7 142.8(3)
N8 Cu2 N7 81.1(2)
C13 Cu2 Cu1 87.4(3)
N8 Cu2 Cu1 117.53(17)
N7 Cu2 Cu1 78.24(14)
F6 P1 F3 90.2(8)
F6 P1 F2 89.3(8)
F3 P1 F2 179.5(8)
F6 P1 F1 176.1(9)
F3 P1 F1 93.6(8)
F2 P1 F1 86.8(7)
F6 P1 F5 88.3(5)
F3 P1 F5 91.3(5)
F2 P1 F5 88.8(5)
F1 P1 F5 92.5(5)
F6 P1 F4 90.4(5)
F3 P1 F4 88.8(4)
F2 P1 F4 91.0(5)
F1 P1 F4 88.8(4)
F5 P1 F4 178.7(5)
C31 N7 C28 118.5(6)
C31 N7 Cu2 130.4(5)
C28 N7 Cu2 110.4(5)
C1 N1 C5 118.4(7)
C1 N1 Cu1 127.7(5)
C5 N1 Cu1 113.9(5)
C20 N8 C24 117.0(7)
C20 N8 Cu2 129.7(5)
C24 N8 Cu2 112.6(5)
C12 N2 C9 118.6(7)
C12 N2 Cu1 130.6(6)
C9 N2 Cu1 110.8(5)
N5 C32 N6 103.8(6)
N5 C32 Cu1 129.8(6)
N6 C32 Cu1 126.4(6)
N7 C31 C30 122.4(7)
N7 C31 N6 117.6(7)
C30 C31 N6 120.0(7)
C3 C4 C5 116.9(8)
C3 C4 C6 125.9(8)
C5 C4 C6 117.2(8)
C32 N6 C33 111.2(7)
C32 N6 C31 124.8(6)
C33 N6 C31 123.8(6)
N2 C12 N3 118.5(8)
N2 C12 C11 121.7(8)
N3 C12 C11 119.8(8)
N7 C28 C27 121.9(7)
N7 C28 C24 117.6(7)
C27 C28 C24 120.5(7)
N8 C24 C23 123.1(8)
N8 C24 C28 117.0(7)
C23 C24 C28 120.0(7)
N2 C9 C8 122.7(8)
N2 C9 C5 117.2(7)
C8 C9 C5 120.1(8)
C13 N3 C12 123.6(7)
C13 N3 C14 109.4(8)
C12 N3 C14 126.9(8)
N1 C1 C2 122.2(8)
C22 C23 C24 117.3(8)
C22 C23 C25 124.7(7)
C24 C23 C25 118.0(8)
N4 C13 N3 104.1(7)
N4 C13 Cu2 134.0(7)
N3 C13 Cu2 121.9(7)
C32 N5 C34 110.7(7)
C32 N5 C35 126.1(6)
C34 N5 C35 122.9(6)
C34 C33 N6 106.2(7)
C29 C27 C28 117.9(7)
C29 C27 C26 124.2(8)
C28 C27 C26 118.0(8)
C9 C8 C7 118.0(8)
C9 C8 C10 115.7(8)
C7 C8 C10 126.3(8)
C33 C34 N5 108.1(8)
C21 C22 C23 119.8(8)
C13 N4 C15 110.8(8)
C13 N4 C16 126.9(7)
C15 N4 C16 122.2(7)
C30 C29 C27 120.2(8)
C29 C30 C31 119.0(8)
C26 C25 C23 122.1(8)
C6 C7 C8 122.6(8)
C3 C2 C1 118.6(9)
N8 C20 C21 123.4(8)
C22 C21 C20 119.4(9)
C10 C11 C12 119.1(9)
C25 C26 C27 121.5(8)
C2 C3 C4 121.3(9)
C7 C6 C4 122.3(9)
N4 C16 C19 112.0(8)
N4 C16 C18 108.2(8)
C19 C16 C18 111.0(8)
N4 C16 C17 108.2(8)
C19 C16 C17 107.9(9)
C18 C16 C17 109.5(8)
C11 C10 C8 122.1(9)
C38 C35 N5 114.1(8)
C38 C35 C37 116.8(10)
N5 C35 C37 107.0(8)
C38 C35 C36 113.2(10)
N5 C35 C36 105.6(8)
C37 C35 C36 98.5(9)
C14 C15 N4 108.6(9)
C15 C14 N3 107.0(8)
F7 P2 F12 90.4(6)
F7 P2 F8 89.8(4)
F12 P2 F8 90.4(5)
F7 P2 F11 177.9(5)
F12 P2 F11 88.6(5)
F8 P2 F11 88.3(4)
F7 P2 F10 89.8(4)
F12 P2 F10 91.8(5)
F8 P2 F10 177.8(5)
F11 P2 F10 92.2(4)
F7 P2 F13 94.4(6)
F12 P2 F13 175.0(5)
F8 P2 F13 88.2(4)
F11 P2 F13 86.6(5)
F10 P2 F13 89.6(5)
N1 C5 C4 122.5(8)
N1 C5 C9 117.7(7)
C4 C5 C9 119.8(7)
N9 C39 C40 177.0(19)

loop_
_geom_bond_atom_site_label_1
_geom_bond_atom_site_label_2
_geom_bond_distance
C41 N10 1.16(2)
C41 C42 1.44(2)
N9 C39 1.120(17)
Cu1 C32 1.896(8)
Cu1 N1 2.020(5)
Cu1 N2 2.120(5)
Cu1 Cu2 2.7221(11)
Cu2 C13 1.887(8)
Cu2 N8 2.038(6)
Cu2 N7 2.075(5)
P1 F6 1.510(8)
P1 F3 1.524(8)
P1 F2 1.539(8)
P1 F1 1.543(8)
P1 F5 1.558(7)
P1 F4 1.586(6)
N7 C31 1.322(10)
N7 C28 1.366(9)
N1 C1 1.326(10)
N1 C5 1.351(9)
N8 C20 1.324(10)
N8 C24 1.348(10)
N2 C12 1.340(10)
N2 C9 1.353(10)
C32 N5 1.346(10)
C32 N6 1.370(10)
C31 C30 1.404(11)
C31 N6 1.413(10)
C4 C3 1.375(12)
C4 C5 1.407(11)
C4 C6 1.457(11)
N6 C33 1.387(10)
C12 N3 1.379(11)
C12 C11 1.425(12)
C28 C27 1.401(11)
C28 C24 1.430(12)
C24 C23 1.398(11)
C9 C8 1.407(11)
C9 C5 1.426(12)
N3 C13 1.365(11)
N3 C14 1.414(11)
C1 C2 1.400(12)
C23 C22 1.391(12)
C23 C25 1.447(11)
C13 N4 1.354(11)
N5 C34 1.389(10)
N5 C35 1.501(11)
C33 C34 1.316(12)
C27 C29 1.388(12)
C27 C26 1.445(11)
C8 C7 1.428(12)
C8 C10 1.431(12)
C22 C21 1.340(12)
N4 C15 1.373(11)
N4 C16 1.478(12)
C29 C30 1.359(11)
C25 C26 1.314(12)
C7 C6 1.284(12)
C2 C3 1.352(12)
C20 C21 1.384(11)
C11 C10 1.299(12)
C16 C19 1.504(13)
C16 C18 1.531(13)
C16 C17 1.538(14)
C35 C38 1.412(14)
C35 C37 1.520(14)
C35 C36 1.521(15)
C15 C14 1.291(13)
P2 F7 1.544(6)
P2 F12 1.550(7)
P2 F8 1.571(6)
P2 F11 1.577(6)
P2 F10 1.578(6)
P2 F13 1.589(8)
C39 C40 1.44(2)

loop_
_geom_torsion_atom_site_label_1
_geom_torsion_atom_site_label_2
_geom_torsion_atom_site_label_3
_geom_torsion_atom_site_label_4
_geom_torsion
C32 Cu1 Cu2 C13 85.6(4)
N1 Cu1 Cu2 C13 -130.4(3)
N2 Cu1 Cu2 C13 -62.9(3)
C32 Cu1 Cu2 N8 -133.2(3)
N1 Cu1 Cu2 N8 10.8(3)
N2 Cu1 Cu2 N8 78.3(3)
C32 Cu1 Cu2 N7 -59.9(3)
N1 Cu1 Cu2 N7 84.2(2)
N2 Cu1 Cu2 N7 151.7(2)
C13 Cu2 N7 C31 -10.2(9)
N8 Cu2 N7 C31 -180.0(6)
Cu1 Cu2 N7 C31 59.3(6)
C13 Cu2 N7 C28 160.4(6)
N8 Cu2 N7 C28 -9.4(5)
Cu1 Cu2 N7 C28 -130.0(5)
C32 Cu1 N1 C1 3.9(8)
N2 Cu1 N1 C1 176.6(6)
Cu2 Cu1 N1 C1 -118.7(5)
C32 Cu1 N1 C5 -173.4(5)
N2 Cu1 N1 C5 -0.8(5)
Cu2 Cu1 N1 C5 63.9(5)
C13 Cu2 N8 C20 8.6(9)
N7 Cu2 N8 C20 179.8(7)
Cu1 Cu2 N8 C20 -108.5(7)
C13 Cu2 N8 C24 -161.9(6)
N7 Cu2 N8 C24 9.3(5)
Cu1 Cu2 N8 C24 81.0(5)
C32 Cu1 N2 C12 -6.4(8)
N1 Cu1 N2 C12 -177.8(6)
Cu2 Cu1 N2 C12 54.0(6)
C32 Cu1 N2 C9 173.0(5)
N1 Cu1 N2 C9 1.5(4)
Cu2 Cu1 N2 C9 -126.6(5)
N1 Cu1 C32 N5 95.1(9)
N2 Cu1 C32 N5 -72.8(10)
Cu2 Cu1 C32 N5 -130.0(8)
N1 Cu1 C32 N6 -82.2(8)
N2 Cu1 C32 N6 110.0(8)
Cu2 Cu1 C32 N6 52.7(7)
C28 N7 C31 C30 -2.5(11)
Cu2 N7 C31 C30 167.5(6)
C28 N7 C31 N6 178.6(6)
Cu2 N7 C31 N6 -11.4(10)
N5 C32 N6 C33 -1.3(9)
Cu1 C32 N6 C33 176.6(6)
N5 C32 N6 C31 -176.4(7)
Cu1 C32 N6 C31 1.4(12)
N7 C31 N6 C32 -39.9(11)
C30 C31 N6 C32 141.2(8)
N7 C31 N6 C33 145.6(7)
C30 C31 N6 C33 -33.3(11)
C9 N2 C12 N3 179.1(6)
Cu1 N2 C12 N3 -1.5(10)
C9 N2 C12 C11 0.0(11)
Cu1 N2 C12 C11 179.3(5)
C31 N7 C28 C27 1.4(11)
Cu2 N7 C28 C27 -170.5(6)
C31 N7 C28 C24 -179.9(7)
Cu2 N7 C28 C24 8.2(8)
C20 N8 C24 C23 0.3(11)
Cu2 N8 C24 C23 172.1(6)
C20 N8 C24 C28 -179.5(7)
Cu2 N8 C24 C28 -7.7(9)
N7 C28 C24 N8 -0.6(11)
C27 C28 C24 N8 178.2(7)
N7 C28 C24 C23 179.6(7)
C27 C28 C24 C23 -1.6(12)
C12 N2 C9 C8 0.3(10)
Cu1 N2 C9 C8 -179.1(6)
C12 N2 C9 C5 177.4(7)
Cu1 N2 C9 C5 -2.0(8)
N2 C12 N3 C13 -46.9(11)
C11 C12 N3 C13 132.2(9)
N2 C12 N3 C14 137.6(8)
C11 C12 N3 C14 -43.3(12)
C5 N1 C1 C2 -1.6(11)
Cu1 N1 C1 C2 -178.8(5)
N8 C24 C23 C22 0.8(12)
C28 C24 C23 C22 -179.4(8)
N8 C24 C23 C25 -179.3(7)
C28 C24 C23 C25 0.4(12)
C12 N3 C13 N4 -176.4(8)
C14 N3 C13 N4 -0.2(10)
C12 N3 C13 Cu2 0.8(12)
C14 N3 C13 Cu2 177.0(6)
N8 Cu2 C13 N4 106.4(9)
N7 Cu2 C13 N4 -59.2(11)
Cu1 Cu2 C13 N4 -125.8(9)
N8 Cu2 C13 N3 -69.8(9)
N7 Cu2 C13 N3 124.6(7)
Cu1 Cu2 C13 N3 57.9(7)
N6 C32 N5 C34 1.7(9)
Cu1 C32 N5 C34 -176.0(7)
N6 C32 N5 C35 175.0(7)
Cu1 C32 N5 C35 -2.7(13)
C32 N6 C33 C34 0.3(10)
C31 N6 C33 C34 175.6(8)
N7 C28 C27 C29 -0.8(12)
C24 C28 C27 C29 -179.6(7)
N7 C28 C27 C26 -179.0(7)
C24 C28 C27 C26 2.2(12)
N2 C9 C8 C7 178.7(7)
C5 C9 C8 C7 1.7(11)
N2 C9 C8 C10 0.1(11)
C5 C9 C8 C10 -177.0(7)
N6 C33 C34 N5 0.7(10)
C32 N5 C34 C33 -1.6(11)
C35 N5 C34 C33 -175.2(8)
C24 C23 C22 C21 -1.5(12)
C25 C23 C22 C21 178.6(8)
N3 C13 N4 C15 -1.3(10)
Cu2 C13 N4 C15 -178.0(8)
N3 C13 N4 C16 178.8(8)
Cu2 C13 N4 C16 2.1(15)
C28 C27 C29 C30 1.5(12)
C26 C27 C29 C30 179.6(8)
C27 C29 C30 C31 -2.6(12)
N7 C31 C30 C29 3.2(12)
N6 C31 C30 C29 -177.9(7)
C22 C23 C25 C26 179.8(8)
C24 C23 C25 C26 0.0(13)
C9 C8 C7 C6 -0.9(12)
C10 C8 C7 C6 177.6(8)
N1 C1 C2 C3 0.7(12)
C24 N8 C20 C21 -0.7(12)
Cu2 N8 C20 C21 -170.8(6)
C23 C22 C21 C20 1.2(13)
N8 C20 C21 C22 -0.1(13)
N2 C12 C11 C10 -0.7(12)
N3 C12 C11 C10 -179.9(8)
C23 C25 C26 C27 0.7(13)
C29 C27 C26 C25 -179.9(8)
C28 C27 C26 C25 -1.8(12)
C1 C2 C3 C4 0.1(12)
C5 C4 C3 C2 0.1(12)
C6 C4 C3 C2 179.3(8)
C8 C7 C6 C4 -0.8(13)
C3 C4 C6 C7 -177.5(8)
C5 C4 C6 C7 1.7(12)
C13 N4 C16 C19 -1.9(13)
C15 N4 C16 C19 178.2(9)
C13 N4 C16 C18 -124.5(9)
C15 N4 C16 C18 55.5(11)
C13 N4 C16 C17 116.9(10)
C15 N4 C16 C17 -63.1(11)
C12 C11 C10 C8 1.1(13)
C9 C8 C10 C11 -0.8(12)
C7 C8 C10 C11 -179.3(8)
C32 N5 C35 C38 8.3(14)
C34 N5 C35 C38 -179.2(10)
C32 N5 C35 C37 -122.5(9)
C34 N5 C35 C37 50.0(11)
C32 N5 C35 C36 133.2(9)
C34 N5 C35 C36 -54.2(11)
C13 N4 C15 C14 2.4(11)
C16 N4 C15 C14 -177.7(8)
N4 C15 C14 N3 -2.4(11)
C13 N3 C14 C15 1.7(11)
C12 N3 C14 C15 177.7(8)
C1 N1 C5 C4 1.8(10)
Cu1 N1 C5 C4 179.4(6)
C1 N1 C5 C9 -177.7(6)
Cu1 N1 C5 C9 -0.1(8)
C3 C4 C5 N1 -1.0(11)
C6 C4 C5 N1 179.7(7)
C3 C4 C5 C9 178.4(7)
C6 C4 C5 C9 -0.8(11)
N2 C9 C5 N1 1.5(10)
C8 C9 C5 N1 178.7(7)
N2 C9 C5 C4 -178.0(7)
C8 C9 C5 C4 -0.8(11)
